data_7048069
loop_
_publ_author_name
'Attwood, Max'
'Akutsu, Hiroki'
'Martin, Lee'
'Cruickshank, Dyanne'
'Turner, Scott S.'

_publ_section_title
;
 Above room temperature spin crossover in thioamide-functionalised
 2,6-bis(pyrazol-1-yl)pyridine iron(ii) complexes.
;
_journal_issue 1
_journal_name_full 'Dalton transactions (Cambridge, England : 2003)'
_journal_page_first 90
_journal_page_last 98
_journal_paper_doi 10.1039/c8dt03240h
_journal_volume 48
_journal_year 2018
_chemical_formula_moiety '2(C13 H12 N6 S) Fe, 2(Cl O4)'
_chemical_formula_sum 'C26 H24 Cl2 Fe N12 O8 S2'
_chemical_formula_weight 823.42
_space_group_crystal_system triclinic
_space_group_IT_number 2
_space_group_name_Hall '-P 1'
_space_group_name_H-M_alt 'P -1'
_symmetry_space_group_name_Hall '-P 1'
_symmetry_space_group_name_H-M 'P -1'
_atom_sites_solution_hydrogens geom
_atom_sites_solution_primary direct
_atom_sites_solution_secondary difmap
_audit_update_record
;
2018-09-05 deposited with the CCDC.
2018-11-09 downloaded from the CCDC.
;
_cell_angle_alpha 80.302(6)
_cell_angle_beta 83.941(6)
_cell_angle_gamma 89.321(6)
_cell_formula_units_Z 2
_cell_length_a 8.2899(3)
_cell_length_b 9.9601(3)
_cell_length_c 20.7440(6)
_cell_measurement_reflns_used 11598
_cell_measurement_temperature 290
_cell_measurement_theta_max 27.45
_cell_measurement_theta_min 2.00
_cell_volume 1678.86(10)
_computing_cell_refinement 'RAPID AUTO'
_computing_data_collection 'RAPID AUTO (Rigaku, ????)'
_computing_data_reduction 'RAPID AUTO'
_computing_molecular_graphics 'CrystalStructure 4.3'
_computing_publication_material 'CrystalStructure 4.3 (Rigaku, 2018)'
_computing_structure_refinement 'SHELXL Version 2018/3 (Sheldrick, 2008)'
_computing_structure_solution 'SIR2011 (Burla, et al., 2012)'
_diffrn_ambient_temperature 290
_diffrn_detector_area_resol_mean 10.000
_diffrn_measured_fraction_theta_full 0.998
_diffrn_measured_fraction_theta_max 0.998
_diffrn_measurement_device_type 'Rigaku R-AXIS RAPID'
_diffrn_measurement_method \w
_diffrn_radiation_type 'Mo K\a'
_diffrn_radiation_wavelength 0.71075
_diffrn_reflns_av_R_equivalents 0.0269
_diffrn_reflns_av_unetI/netI 0.0379
_diffrn_reflns_Laue_measured_fraction_full 0.998
_diffrn_reflns_Laue_measured_fraction_max 0.998
_diffrn_reflns_limit_h_max 10
_diffrn_reflns_limit_h_min -10
_diffrn_reflns_limit_k_max 12
_diffrn_reflns_limit_k_min -12
_diffrn_reflns_limit_l_max 25
_diffrn_reflns_limit_l_min -26
_diffrn_reflns_number 16514
_diffrn_reflns_point_group_measured_fraction_full 0.998
_diffrn_reflns_point_group_measured_fraction_max 0.998
_diffrn_reflns_theta_full 25.242
_diffrn_reflns_theta_max 27.451
_diffrn_reflns_theta_min 2.003
_diffrn_standards_number 0
_exptl_absorpt_coefficient_mu 0.800
_exptl_absorpt_correction_T_max 0.953
_exptl_absorpt_correction_T_min 0.735
_exptl_absorpt_correction_type multi-scan
_exptl_absorpt_process_details 'ABSCOR (Rigaku, 1995)'
_exptl_crystal_colour dark
_exptl_crystal_density_diffrn 1.629
_exptl_crystal_density_method 'not measured'
_exptl_crystal_description needle
_exptl_crystal_F_000 840.00
_exptl_crystal_size_max 0.180
_exptl_crystal_size_mid 0.150
_exptl_crystal_size_min 0.060
_refine_diff_density_max 1.26
_refine_diff_density_min -1.07
_refine_ls_extinction_method none
_refine_ls_goodness_of_fit_ref 1.052
_refine_ls_hydrogen_treatment mixed
_refine_ls_number_parameters 463
_refine_ls_number_reflns 7649
_refine_ls_number_restraints 4
_refine_ls_R_factor_all 0.0869
_refine_ls_R_factor_gt 0.0639
_refine_ls_shift/su_max 0.001
_refine_ls_structure_factor_coef Fsqd
_refine_ls_weighting_details 'w = 1/[\s^2^(Fo^2^)+(0.0723P)^2^+3.8359P] where P=(Fo^2^+2Fc^2^)/3'
_refine_ls_weighting_scheme calc
_refine_ls_wR_factor_gt 0.1618
_refine_ls_wR_factor_ref 0.1750
_reflns_Friedel_coverage 0.000
_reflns_number_gt 5786
_reflns_number_total 7649
_reflns_threshold_expression F^2^>2.0\s(F^2^)
_cod_data_source_file c8dt03240h2.cif
_cod_data_source_block M171106A
_cod_depositor_comments 'Adding full bibliography for 7048061--7048070.cif.'
_cod_original_cell_volume 1678.85(10)
_cod_database_code 7048069

loop_
_space_group_symop_id
_space_group_symop_operation_xyz
1 +X,+Y,+Z
2 -X,-Y,-Z

loop_
_atom_site_label
_atom_site_type_symbol
_atom_site_fract_x
_atom_site_fract_y
_atom_site_fract_z
_atom_site_U_iso_or_equiv
_atom_site_adp_type
_atom_site_occupancy
_atom_site_site_symmetry_order
_atom_site_calc_flag
_atom_site_refinement_flags_posn
_atom_site_refinement_flags_adp
Fe1 Fe 0.57169(7) 0.49890(6) 0.24096(2) 0.03150(16) Uani 1 1 d . .
Cl1 Cl 0.24883(16) 0.89550(12) 0.03013(6) 0.0549(3) Uani 1 1 d . .
Cl2 Cl 0.35359(16) 0.95516(14) 0.40086(6) 0.0590(3) Uani 1 1 d . .
S1 S 0.8681(2) 0.52330(14) -0.09697(6) 0.0778(5) Uani 1 1 d . .
S2 S 0.18454(15) 0.42390(12) 0.56973(5) 0.0486(3) Uani 1 1 d . .
O1 O 0.1999(11) 0.9188(12) -0.0308(3) 0.217(5) Uani 1 1 d . .
O2 O 0.3129(9) 1.0153(6) 0.0364(6) 0.215(5) Uani 1 1 d . .
O3 O 0.3685(5) 0.7928(4) 0.03492(18) 0.0651(10) Uani 1 1 d . .
O4 O 0.1146(6) 0.8639(5) 0.0773(2) 0.0960(16) Uani 1 1 d . .
O5 O 0.5157(6) 1.0017(8) 0.3841(3) 0.128(2) Uani 1 1 d . .
O6 O 0.2580(8) 1.0622(8) 0.3779(4) 0.181(4) Uani 1 1 d . .
O7 O 0.3310(12) 0.8433(11) 0.3772(6) 0.262(7) Uani 1 1 d . .
O8 O 0.3063(11) 0.9317(8) 0.4686(3) 0.154(3) Uani 1 1 d . .
N1 N 0.8897(8) 0.7652(5) -0.0710(2) 0.096(2) Uani 1 1 d D .
H1 H 0.830(4) 0.8256(19) -0.0531(8) 0.116 Uiso 1 1 d D U
N2 N 0.6525(4) 0.5427(3) 0.15074(14) 0.0310(7) Uani 1 1 d . .
N3 N 0.7229(4) 0.7427(3) 0.17730(15) 0.0368(7) Uani 1 1 d . .
N4 N 0.6645(4) 0.6818(3) 0.23973(15) 0.0364(7) Uani 1 1 d . .
N5 N 0.5535(4) 0.3378(3) 0.14275(15) 0.0358(7) Uani 1 1 d . .
N6 N 0.5060(4) 0.3340(4) 0.20908(15) 0.0380(7) Uani 1 1 d . .
N7 N 0.2091(5) 0.1837(4) 0.53047(19) 0.0509(10) Uani 1 1 d . .
H7 H 0.246651 0.137149 0.500930 0.061 Uiso 1 1 calc R U
N8 N 0.4775(4) 0.4522(3) 0.32951(14) 0.0330(7) Uani 1 1 d . .
N9 N 0.7086(4) 0.3373(3) 0.34611(15) 0.0363(7) Uani 1 1 d . .
N10 N 0.7539(4) 0.3975(3) 0.28211(15) 0.0362(7) Uani 1 1 d . .
N11 N 0.2656(4) 0.5769(4) 0.29346(15) 0.0381(8) Uani 1 1 d . .
N12 N 0.3599(4) 0.5890(3) 0.23372(15) 0.0367(7) Uani 1 1 d . .
C1 C 0.9702(10) 0.8165(6) -0.1362(3) 0.094(3) Uani 1 1 d D .
H1A H 0.990724 0.912314 -0.140194 0.113 Uiso 1 1 calc R U
H1B H 1.071088 0.769725 -0.142585 0.113 Uiso 1 1 calc R U
H1C H 0.901898 0.801157 -0.168929 0.113 Uiso 1 1 calc R U
C2 C 0.8454(5) 0.6396(4) -0.05006(19) 0.0370(9) Uani 1 1 d D .
C3 C 0.7710(5) 0.6080(4) 0.02040(18) 0.0340(8) Uani 1 1 d . .
C4 C 0.7851(5) 0.7006(4) 0.06284(19) 0.0379(9) Uani 1 1 d . .
H4 H 0.835022 0.784882 0.047995 0.046 Uiso 1 1 calc R U
C5 C 0.6929(5) 0.4824(4) 0.04347(18) 0.0354(8) Uani 1 1 d . .
H5 H 0.680698 0.419920 0.015681 0.043 Uiso 1 1 calc R U
C6 C 0.7231(5) 0.6634(4) 0.12731(18) 0.0327(8) Uani 1 1 d . .
C7 C 0.6348(5) 0.4556(4) 0.10917(18) 0.0328(8) Uani 1 1 d . .
C8 C 0.7583(6) 0.8760(4) 0.1751(2) 0.0452(10) Uani 1 1 d . .
H8 H 0.797463 0.937901 0.138195 0.054 Uiso 1 1 calc R U
C9 C 0.7255(7) 0.9016(5) 0.2376(2) 0.0516(11) Uani 1 1 d . .
H9 H 0.739677 0.983844 0.251954 0.062 Uiso 1 1 calc R U
C10 C 0.6661(6) 0.7797(5) 0.2759(2) 0.0446(10) Uani 1 1 d . .
H10 H 0.632206 0.768658 0.320641 0.054 Uiso 1 1 calc R U
C11 C 0.5091(6) 0.2208(4) 0.1231(2) 0.0464(10) Uani 1 1 d . .
H11 H 0.526577 0.199526 0.080983 0.056 Uiso 1 1 calc R U
C12 C 0.4339(6) 0.1416(5) 0.1776(2) 0.0529(12) Uani 1 1 d . .
H12 H 0.390202 0.055175 0.179905 0.063 Uiso 1 1 calc R U
C13 C 0.4350(6) 0.2142(5) 0.2288(2) 0.0460(10) Uani 1 1 d . .
H13 H 0.391097 0.182485 0.271780 0.055 Uiso 1 1 calc R U
C14 C 0.1170(7) 0.1113(6) 0.5888(3) 0.0672(15) Uani 1 1 d . .
H14A H 0.111107 0.016476 0.585674 0.081 Uiso 1 1 calc R U
H14B H 0.169267 0.121525 0.626869 0.081 Uiso 1 1 calc R U
H14C H 0.009394 0.147921 0.592631 0.081 Uiso 1 1 calc R U
C15 C 0.2399(5) 0.3151(4) 0.51912(18) 0.0357(8) Uani 1 1 d . .
C16 C 0.3285(5) 0.3664(4) 0.45346(18) 0.0350(8) Uani 1 1 d . .
C17 C 0.4841(5) 0.3197(4) 0.43618(18) 0.0363(8) Uani 1 1 d . .
H17 H 0.537973 0.258888 0.465568 0.044 Uiso 1 1 calc R U
C18 C 0.2491(5) 0.4584(4) 0.40874(18) 0.0383(9) Uani 1 1 d . .
H18 H 0.147761 0.493164 0.420595 0.046 Uiso 1 1 calc R U
C19 C 0.5531(5) 0.3681(4) 0.37375(18) 0.0324(8) Uani 1 1 d . .
C20 C 0.3274(5) 0.4950(4) 0.34673(18) 0.0350(8) Uani 1 1 d . .
C21 C 0.8315(6) 0.2657(5) 0.3727(2) 0.0473(11) Uani 1 1 d . .
H21 H 0.829673 0.218211 0.415360 0.057 Uiso 1 1 calc R U
C22 C 0.9601(6) 0.2767(5) 0.3244(2) 0.0506(11) Uani 1 1 d . .
H22 H 1.062098 0.237658 0.327540 0.061 Uiso 1 1 calc R U
C23 C 0.9051(5) 0.3590(5) 0.2695(2) 0.0448(10) Uani 1 1 d . .
H23 H 0.967302 0.383449 0.229331 0.054 Uiso 1 1 calc R U
C24 C 0.1303(5) 0.6528(5) 0.2878(2) 0.0477(11) Uani 1 1 d . .
H24 H 0.048162 0.660392 0.321130 0.057 Uiso 1 1 calc R U
C25 C 0.1367(6) 0.7156(5) 0.2244(2) 0.0536(12) Uani 1 1 d . .
H25 H 0.060765 0.775613 0.205876 0.064 Uiso 1 1 calc R U
C26 C 0.2796(6) 0.6727(5) 0.1923(2) 0.0443(10) Uani 1 1 d . .
H26 H 0.313673 0.699376 0.147859 0.053 Uiso 1 1 calc R U

loop_
_atom_site_aniso_label
_atom_site_aniso_U_11
_atom_site_aniso_U_22
_atom_site_aniso_U_33
_atom_site_aniso_U_23
_atom_site_aniso_U_13
_atom_site_aniso_U_12
Fe1 0.0350(3) 0.0364(3) 0.0208(3) -0.0023(2) 0.00324(19) 0.0043(2)
Cl1 0.0656(8) 0.0482(6) 0.0449(6) 0.0037(5) 0.0039(5) 0.0032(5)
Cl2 0.0608(8) 0.0645(8) 0.0516(7) -0.0114(6) -0.0038(5) 0.0120(6)
S1 0.1376(15) 0.0547(8) 0.0368(6) -0.0186(6) 0.0312(7) -0.0304(8)
S2 0.0573(7) 0.0535(7) 0.0328(5) -0.0113(5) 0.0117(5) 0.0005(5)
O1 0.197(8) 0.385(14) 0.050(3) 0.011(5) -0.020(4) 0.159(9)
O2 0.103(5) 0.079(4) 0.468(16) -0.107(7) 0.046(7) -0.018(4)
O3 0.077(3) 0.055(2) 0.057(2) 0.0028(16) 0.0037(18) 0.0140(18)
O4 0.072(3) 0.109(4) 0.087(3) 0.023(3) 0.021(2) 0.015(3)
O5 0.060(3) 0.182(6) 0.148(5) -0.054(5) -0.005(3) -0.003(3)
O6 0.084(4) 0.204(8) 0.194(7) 0.122(6) 0.007(4) 0.035(4)
O7 0.232(10) 0.251(10) 0.333(13) -0.240(11) 0.157(9) -0.131(8)
O8 0.219(8) 0.171(6) 0.056(3) 0.001(3) 0.016(4) 0.040(6)
N1 0.174(6) 0.051(3) 0.054(3) -0.024(2) 0.062(3) -0.044(3)
N2 0.0352(17) 0.0317(16) 0.0244(14) -0.0038(12) 0.0033(12) 0.0018(13)
N3 0.049(2) 0.0340(17) 0.0270(15) -0.0059(13) -0.0031(14) 0.0000(15)
N4 0.0441(19) 0.0416(18) 0.0230(15) -0.0058(13) -0.0018(13) 0.0073(15)
N5 0.0416(19) 0.0333(17) 0.0309(16) -0.0054(13) 0.0040(13) -0.0030(14)
N6 0.0395(19) 0.0427(19) 0.0274(16) 0.0018(13) 0.0042(13) -0.0032(15)
N7 0.063(3) 0.042(2) 0.043(2) -0.0044(16) 0.0157(18) -0.0022(18)
N8 0.0329(17) 0.0417(18) 0.0223(14) -0.0040(13) 0.0033(12) 0.0078(14)
N9 0.0337(17) 0.0430(18) 0.0294(16) -0.0029(13) 0.0035(13) 0.0087(14)
N10 0.0371(18) 0.0399(18) 0.0288(16) -0.0042(13) 0.0064(13) 0.0047(14)
N11 0.0368(18) 0.050(2) 0.0239(15) -0.0009(14) 0.0035(13) 0.0118(15)
N12 0.0425(19) 0.0439(19) 0.0215(14) -0.0037(13) 0.0037(13) 0.0069(15)
C1 0.154(7) 0.059(3) 0.056(3) -0.011(3) 0.050(4) -0.039(4)
C2 0.037(2) 0.041(2) 0.0309(19) -0.0053(16) 0.0069(15) 0.0016(17)
C3 0.038(2) 0.037(2) 0.0252(17) -0.0050(15) 0.0030(15) 0.0012(16)
C4 0.048(2) 0.036(2) 0.0286(18) -0.0041(15) 0.0026(16) -0.0043(17)
C5 0.044(2) 0.0326(19) 0.0277(18) -0.0046(15) 0.0047(15) -0.0021(16)
C6 0.037(2) 0.0315(19) 0.0289(18) -0.0049(14) 0.0003(15) 0.0049(15)
C7 0.035(2) 0.0331(19) 0.0288(18) -0.0057(15) 0.0021(15) -0.0001(15)
C8 0.059(3) 0.035(2) 0.041(2) -0.0059(17) -0.0041(19) 0.0008(19)
C9 0.072(3) 0.040(2) 0.046(3) -0.016(2) -0.010(2) 0.010(2)
C10 0.054(3) 0.049(2) 0.033(2) -0.0135(18) -0.0050(18) 0.013(2)
C11 0.056(3) 0.040(2) 0.043(2) -0.0109(18) 0.003(2) -0.006(2)
C12 0.058(3) 0.040(2) 0.055(3) 0.000(2) 0.004(2) -0.011(2)
C13 0.048(3) 0.045(2) 0.039(2) 0.0038(18) 0.0044(18) -0.006(2)
C14 0.074(4) 0.057(3) 0.059(3) 0.004(2) 0.023(3) -0.017(3)
C15 0.033(2) 0.046(2) 0.0254(18) -0.0018(16) 0.0022(14) 0.0035(17)
C16 0.037(2) 0.041(2) 0.0250(17) -0.0036(15) 0.0037(14) 0.0014(16)
C17 0.038(2) 0.040(2) 0.0277(18) 0.0003(15) -0.0002(15) 0.0074(17)
C18 0.036(2) 0.047(2) 0.0294(19) -0.0051(16) 0.0036(15) 0.0099(17)
C19 0.0300(19) 0.038(2) 0.0281(18) -0.0049(15) 0.0008(14) 0.0045(15)
C20 0.035(2) 0.040(2) 0.0281(18) -0.0035(15) -0.0002(15) 0.0084(16)
C21 0.045(2) 0.050(3) 0.043(2) 0.0012(19) -0.0016(18) 0.018(2)
C22 0.037(2) 0.059(3) 0.052(3) -0.007(2) 0.0058(19) 0.015(2)
C23 0.039(2) 0.049(2) 0.043(2) -0.0073(19) 0.0118(18) 0.0023(19)
C24 0.041(2) 0.058(3) 0.041(2) -0.004(2) 0.0014(18) 0.018(2)
C25 0.048(3) 0.067(3) 0.041(2) 0.003(2) -0.0033(19) 0.020(2)
C26 0.050(3) 0.051(3) 0.029(2) 0.0015(17) -0.0058(17) 0.008(2)

loop_
_atom_type_symbol
_atom_type_description
_atom_type_scat_dispersion_real
_atom_type_scat_dispersion_imag
_atom_type_scat_source
C C 0.0033 0.0016
;
International Tables for Crystallography
(Vol. C, Tables 4.2.6.8 and 6.1.1.4)
;
H H 0.0000 0.0000
;
International Tables for Crystallography
(Vol. C, Table 6.1.1.4)
;
Fe Fe 0.3463 0.8444
;
International Tables for Crystallography
(Vol. C, Tables 4.2.6.8 and 6.1.1.4)
;
O O 0.0106 0.0060
;
International Tables for Crystallography
(Vol. C, Tables 4.2.6.8 and 6.1.1.4)
;
N N 0.0061 0.0033
;
International Tables for Crystallography
(Vol. C, Tables 4.2.6.8 and 6.1.1.4)
;
S S 0.1246 0.1234
;
International Tables for Crystallography
(Vol. C, Tables 4.2.6.8 and 6.1.1.4)
;
Cl Cl 0.1484 0.1585
;
International Tables for Crystallography
(Vol. C, Tables 4.2.6.8 and 6.1.1.4)
;

loop_
_geom_angle_atom_site_label_1
_geom_angle_atom_site_label_2
_geom_angle_atom_site_label_3
_geom_angle
N2 Fe1 N8 176.25(14)
N2 Fe1 N12 97.12(13)
N8 Fe1 N12 80.16(13)
N2 Fe1 N6 79.70(13)
N8 Fe1 N6 97.89(14)
N12 Fe1 N6 94.70(15)
N2 Fe1 N4 80.11(13)
N8 Fe1 N4 102.24(14)
N12 Fe1 N4 87.05(14)
N6 Fe1 N4 159.80(13)
N2 Fe1 N10 103.48(13)
N8 Fe1 N10 79.33(13)
N12 Fe1 N10 159.35(12)
N6 Fe1 N10 90.43(14)
N4 Fe1 N10 94.99(14)
O2 Cl1 O1 103.8(7)
O2 Cl1 O4 109.5(5)
O1 Cl1 O4 110.0(5)
O2 Cl1 O3 110.2(4)
O1 Cl1 O3 110.6(4)
O4 Cl1 O3 112.4(3)
O7 Cl2 O6 114.5(8)
O7 Cl2 O8 109.1(6)
O6 Cl2 O8 103.1(5)
O7 Cl2 O5 110.6(5)
O6 Cl2 O5 105.9(4)
O8 Cl2 O5 113.6(5)
C2 N1 C1 124.8(4)
C2 N1 H1 114.7(18)
C1 N1 H1 114.5(13)
C6 N2 C7 118.9(3)
C6 N2 Fe1 120.1(2)
C7 N2 Fe1 120.9(3)
C8 N3 N4 111.4(3)
C8 N3 C6 131.5(3)
N4 N3 C6 116.9(3)
C10 N4 N3 104.8(3)
C10 N4 Fe1 141.7(3)
N3 N4 Fe1 112.0(2)
C11 N5 N6 110.7(3)
C11 N5 C7 132.6(3)
N6 N5 C7 116.7(3)
C13 N6 N5 104.8(3)
C13 N6 Fe1 142.5(3)
N5 N6 Fe1 112.7(2)
C15 N7 C14 125.0(4)
C15 N7 H7 117.5
C14 N7 H7 117.5
C19 N8 C20 119.2(3)
C19 N8 Fe1 120.9(2)
C20 N8 Fe1 119.7(3)
C21 N9 N10 111.4(3)
C21 N9 C19 131.4(3)
N10 N9 C19 116.9(3)
C23 N10 N9 104.9(3)
C23 N10 Fe1 142.9(3)
N9 N10 Fe1 112.1(2)
C24 N11 N12 110.7(3)
C24 N11 C20 133.0(3)
N12 N11 C20 116.3(3)
C26 N12 N11 105.1(3)
C26 N12 Fe1 141.7(3)
N11 N12 Fe1 112.6(2)
N1 C1 H1A 109.5
N1 C1 H1B 109.5
H1A C1 H1B 109.5
N1 C1 H1C 109.5
H1A C1 H1C 109.5
H1B C1 H1C 109.5
N1 C2 C3 115.8(4)
N1 C2 S1 122.1(3)
C3 C2 S1 122.1(3)
C4 C3 C5 120.2(3)
C4 C3 C2 120.3(3)
C5 C3 C2 119.5(3)
C6 C4 C3 117.8(4)
C6 C4 H4 121.1
C3 C4 H4 121.1
C7 C5 C3 117.1(3)
C7 C5 H5 121.4
C3 C5 H5 121.4
N2 C6 C4 122.9(3)
N2 C6 N3 110.6(3)
C4 C6 N3 126.5(4)
N2 C7 C5 122.9(3)
N2 C7 N5 110.1(3)
C5 C7 N5 127.0(3)
N3 C8 C9 106.6(4)
N3 C8 H8 126.7
C9 C8 H8 126.7
C8 C9 C10 106.3(4)
C8 C9 H9 126.8
C10 C9 H9 126.8
N4 C10 C9 110.9(4)
N4 C10 H10 124.5
C9 C10 H10 124.5
C12 C11 N5 106.1(4)
C12 C11 H11 126.9
N5 C11 H11 126.9
C11 C12 C13 106.9(4)
C11 C12 H12 126.5
C13 C12 H12 126.5
N6 C13 C12 111.4(4)
N6 C13 H13 124.3
C12 C13 H13 124.3
N7 C14 H14A 109.5
N7 C14 H14B 109.5
H14A C14 H14B 109.5
N7 C14 H14C 109.5
H14A C14 H14C 109.5
H14B C14 H14C 109.5
N7 C15 C16 114.6(4)
N7 C15 S2 125.9(3)
C16 C15 S2 119.5(3)
C17 C16 C18 121.0(3)
C17 C16 C15 120.7(3)
C18 C16 C15 118.2(3)
C19 C17 C16 116.6(3)
C19 C17 H17 121.7
C16 C17 H17 121.7
C20 C18 C16 117.1(4)
C20 C18 H18 121.4
C16 C18 H18 121.4
N8 C19 C17 123.4(3)
N8 C19 N9 110.0(3)
C17 C19 N9 126.6(4)
N8 C20 C18 122.5(4)
N8 C20 N11 111.0(3)
C18 C20 N11 126.5(4)
N9 C21 C22 106.8(4)
N9 C21 H21 126.6
C22 C21 H21 126.6
C21 C22 C23 105.4(4)
C21 C22 H22 127.3
C23 C22 H22 127.3
N10 C23 C22 111.5(4)
N10 C23 H23 124.3
C22 C23 H23 124.3
N11 C24 C25 107.1(4)
N11 C24 H24 126.5
C25 C24 H24 126.5
C24 C25 C26 106.4(4)
C24 C25 H25 126.8
C26 C25 H25 126.8
N12 C26 C25 110.7(4)
N12 C26 H26 124.7
C25 C26 H26 124.7

loop_
_geom_bond_atom_site_label_1
_geom_bond_atom_site_label_2
_geom_bond_distance
Fe1 N2 1.900(3)
Fe1 N8 1.902(3)
Fe1 N12 1.971(3)
Fe1 N6 1.974(4)
Fe1 N4 1.981(4)
Fe1 N10 1.994(3)
Cl1 O2 1.343(6)
Cl1 O1 1.350(6)
Cl1 O4 1.404(4)
Cl1 O3 1.415(4)
Cl2 O7 1.313(7)
Cl2 O6 1.371(6)
Cl2 O8 1.400(5)
Cl2 O5 1.416(6)
S1 C2 1.631(4)
S2 C15 1.661(4)
N1 C2 1.297(6)
N1 C1 1.457(6)
N1 H1 0.879(9)
N2 C6 1.336(5)
N2 C7 1.341(5)
N3 C8 1.356(5)
N3 N4 1.375(4)
N3 C6 1.405(5)
N4 C10 1.327(5)
N5 C11 1.364(5)
N5 N6 1.385(4)
N5 C7 1.400(5)
N6 C13 1.319(5)
N7 C15 1.313(5)
N7 C14 1.447(6)
N7 H7 0.8600
N8 C19 1.337(5)
N8 C20 1.343(5)
N9 C21 1.349(5)
N9 N10 1.377(4)
N9 C19 1.406(5)
N10 C23 1.319(5)
N11 C24 1.349(5)
N11 N12 1.382(4)
N11 C20 1.398(5)
N12 C26 1.320(5)
C1 H1A 0.9600
C1 H1B 0.9600
C1 H1C 0.9600
C2 C3 1.508(5)
C3 C4 1.392(5)
C3 C5 1.402(5)
C4 C6 1.372(5)
C4 H4 0.9300
C5 C7 1.379(5)
C5 H5 0.9300
C8 C9 1.362(6)
C8 H8 0.9300
C9 C10 1.398(7)
C9 H9 0.9300
C10 H10 0.9300
C11 C12 1.360(6)
C11 H11 0.9300
C12 C13 1.384(7)
C12 H12 0.9300
C13 H13 0.9300
C14 H14A 0.9600
C14 H14B 0.9600
C14 H14C 0.9600
C15 C16 1.490(5)
C16 C17 1.397(5)
C16 C18 1.400(5)
C17 C19 1.370(5)
C17 H17 0.9300
C18 C20 1.371(5)
C18 H18 0.9300
C21 C22 1.375(6)
C21 H21 0.9300
C22 C23 1.401(7)
C22 H22 0.9300
C23 H23 0.9300
C24 C25 1.354(6)
C24 H24 0.9300
C25 C26 1.396(6)
C25 H25 0.9300
C26 H26 0.9300

loop_
_geom_hbond_atom_site_label_D
_geom_hbond_atom_site_label_H
_geom_hbond_atom_site_label_A
_geom_hbond_site_symmetry_A
_geom_hbond_distance_DA
_geom_hbond_distance_DH
_geom_hbond_distance_HA
_geom_hbond_angle_DHA
_geom_hbond_publ_flag
N1 H1 O2 2_675 2.882(9) 0.879 2.023 165.2 no
N7 H7 O8 1_545 3.068(9) 0.860 2.291 150.4 no

loop_
_geom_torsion_atom_site_label_1
_geom_torsion_atom_site_label_2
_geom_torsion_atom_site_label_3
_geom_torsion_atom_site_label_4
_geom_torsion
N12 Fe1 N2 C6 83.7(3)
N6 Fe1 N2 C6 177.2(3)
N4 Fe1 N2 C6 -2.0(3)
N10 Fe1 N2 C6 -94.8(3)
N12 Fe1 N2 C7 -93.9(3)
N6 Fe1 N2 C7 -0.4(3)
N4 Fe1 N2 C7 -179.6(3)
N10 Fe1 N2 C7 87.5(3)
C8 N3 N4 C10 -0.5(5)
C6 N3 N4 C10 -175.5(4)
C8 N3 N4 Fe1 168.7(3)
C6 N3 N4 Fe1 -6.2(4)
C11 N5 N6 C13 0.6(5)
C7 N5 N6 C13 -179.4(4)
C11 N5 N6 Fe1 178.6(3)
C7 N5 N6 Fe1 -1.4(4)
C21 N9 N10 C23 1.5(5)
C19 N9 N10 C23 176.5(4)
C21 N9 N10 Fe1 178.2(3)
C19 N9 N10 Fe1 -6.8(4)
C24 N11 N12 C26 -0.1(5)
C20 N11 N12 C26 -178.4(4)
C24 N11 N12 Fe1 173.0(3)
C20 N11 N12 Fe1 -5.4(4)
C1 N1 C2 C3 177.2(7)
C1 N1 C2 S1 -3.0(10)
N1 C2 C3 C4 -14.1(7)
S1 C2 C3 C4 166.0(3)
N1 C2 C3 C5 168.3(5)
S1 C2 C3 C5 -11.6(6)
C5 C3 C4 C6 1.1(6)
C2 C3 C4 C6 -176.5(4)
C4 C3 C5 C7 -1.1(6)
C2 C3 C5 C7 176.5(4)
C7 N2 C6 C4 -3.0(6)
Fe1 N2 C6 C4 179.4(3)
C7 N2 C6 N3 176.9(3)
Fe1 N2 C6 N3 -0.8(4)
C3 C4 C6 N2 0.9(6)
C3 C4 C6 N3 -178.9(4)
C8 N3 C6 N2 -169.0(4)
N4 N3 C6 N2 4.7(5)
C8 N3 C6 C4 10.8(7)
N4 N3 C6 C4 -175.5(4)
C6 N2 C7 C5 3.0(6)
Fe1 N2 C7 C5 -179.3(3)
C6 N2 C7 N5 -177.9(3)
Fe1 N2 C7 N5 -0.2(4)
C3 C5 C7 N2 -1.0(6)
C3 C5 C7 N5 -180.0(4)
C11 N5 C7 N2 -179.0(4)
N6 N5 C7 N2 1.1(5)
C11 N5 C7 C5 0.1(7)
N6 N5 C7 C5 -179.9(4)
N4 N3 C8 C9 1.2(5)
C6 N3 C8 C9 175.2(4)
N3 C8 C9 C10 -1.4(5)
N3 N4 C10 C9 -0.4(5)
Fe1 N4 C10 C9 -164.1(4)
C8 C9 C10 N4 1.1(6)
N6 N5 C11 C12 -0.5(5)
C7 N5 C11 C12 179.6(4)
N5 C11 C12 C13 0.2(6)
N5 N6 C13 C12 -0.5(5)
Fe1 N6 C13 C12 -177.5(4)
C11 C12 C13 N6 0.2(6)
C14 N7 C15 C16 -176.3(5)
C14 N7 C15 S2 1.8(7)
N7 C15 C16 C17 -62.2(5)
S2 C15 C16 C17 119.6(4)
N7 C15 C16 C18 115.3(4)
S2 C15 C16 C18 -62.9(5)
C18 C16 C17 C19 -0.3(6)
C15 C16 C17 C19 177.2(4)
C17 C16 C18 C20 3.1(6)
C15 C16 C18 C20 -174.4(4)
C20 N8 C19 C17 1.5(6)
Fe1 N8 C19 C17 -173.0(3)
C20 N8 C19 N9 -179.3(3)
Fe1 N8 C19 N9 6.2(5)
C16 C17 C19 N8 -2.1(6)
C16 C17 C19 N9 178.8(4)
C21 N9 C19 N8 174.7(4)
N10 N9 C19 N8 0.9(5)
C21 N9 C19 C17 -6.1(7)
N10 N9 C19 C17 -180.0(4)
C19 N8 C20 C18 1.6(6)
Fe1 N8 C20 C18 176.2(3)
C19 N8 C20 N11 -177.3(3)
Fe1 N8 C20 N11 -2.8(5)
C16 C18 C20 N8 -3.8(6)
C16 C18 C20 N11 175.0(4)
C24 N11 C20 N8 -172.6(5)
N12 N11 C20 N8 5.3(5)
C24 N11 C20 C18 8.5(8)
N12 N11 C20 C18 -173.6(4)
N10 N9 C21 C22 -1.4(5)
C19 N9 C21 C22 -175.5(4)
N9 C21 C22 C23 0.7(6)
N9 N10 C23 C22 -1.0(5)
Fe1 N10 C23 C22 -175.9(4)
C21 C22 C23 N10 0.2(6)
N12 N11 C24 C25 -0.6(5)
C20 N11 C24 C25 177.4(5)
N11 C24 C25 C26 0.9(6)
N11 N12 C26 C25 0.6(5)
Fe1 N12 C26 C25 -168.9(4)
C24 C25 C26 N12 -1.0(6)
